data_4315209
loop_
_publ_author_name
'Thomas S. Teets'
'Daniel A. Lutterman'
'Daniel G. Nocera'

_publ_section_title
;
 Halogen Photoreductive Elimination from Metal-Metal Bonded
 Iridium(II)-Gold(II) Heterobimetallic Complexes
;
_journal_name_full 'Inorganic Chemistry'
_journal_page_first 3035
_journal_page_last 3043
_journal_paper_doi 10.1021/ic902590u
_journal_volume 49
_journal_year 2010
_chemical_formula_sum 'C62 H66 Au Cl6 F12 Ir N2 P6'
_chemical_formula_weight 1854.85
_chemical_name_systematic
; 
 ? 
;
_space_group_IT_number 14
_symmetry_cell_setting monoclinic
_symmetry_space_group_name_Hall '-P 2ybc'
_symmetry_space_group_name_H-M 'P 1 21/c 1'
_atom_sites_solution_hydrogens geom
_atom_sites_solution_primary direct
_atom_sites_solution_secondary difmap
_audit_creation_method SHELXL-97
_cell_angle_alpha 90.00
_cell_angle_beta 106.100(2)
_cell_angle_gamma 90.00
_cell_formula_units_Z 4
_cell_length_a 16.551(2)
_cell_length_b 20.888(3)
_cell_length_c 21.963(3)
_cell_measurement_reflns_used 9148
_cell_measurement_temperature 100(2)
_cell_measurement_theta_max 28.55
_cell_measurement_theta_min 2.39
_cell_volume 7295.2(17)
_computing_cell_refinement 'Bruker SAINT'
_computing_data_collection 'Bruker APEX2'
_computing_data_reduction 'Bruker SAINT'
_computing_molecular_graphics 'Bruker SHELXTL'
_computing_publication_material 'Bruker SHELXTL'
_computing_structure_refinement 'SHELXL-97 (Sheldrick, 2008)'
_computing_structure_solution 'SHELXS-97 (Sheldrick, 2008)'
_diffrn_ambient_temperature 100(2)
_diffrn_measured_fraction_theta_full 0.995
_diffrn_measured_fraction_theta_max 0.995
_diffrn_measurement_device_type 'Bruker APEX-II CCD'
_diffrn_measurement_method '\f and \w scans'
_diffrn_radiation_monochromator graphite
_diffrn_radiation_source 'fine-focus sealed tube'
_diffrn_radiation_type MoK\a
_diffrn_radiation_wavelength 0.71073
_diffrn_reflns_av_R_equivalents 0.0625
_diffrn_reflns_av_sigmaI/netI 0.0367
_diffrn_reflns_limit_h_max 22
_diffrn_reflns_limit_h_min -22
_diffrn_reflns_limit_k_max 28
_diffrn_reflns_limit_k_min -28
_diffrn_reflns_limit_l_max 29
_diffrn_reflns_limit_l_min -29
_diffrn_reflns_number 152587
_diffrn_reflns_theta_full 28.61
_diffrn_reflns_theta_max 28.61
_diffrn_reflns_theta_min 1.28
_exptl_absorpt_coefficient_mu 4.251
_exptl_absorpt_correction_T_max 0.4162
_exptl_absorpt_correction_T_min 0.3620
_exptl_absorpt_correction_type multi-scan
_exptl_absorpt_process_details sadabs
_exptl_crystal_colour yellow
_exptl_crystal_density_diffrn 1.689
_exptl_crystal_density_method 'not measured'
_exptl_crystal_description block
_exptl_crystal_F_000 3632
_exptl_crystal_size_max 0.30
_exptl_crystal_size_mid 0.25
_exptl_crystal_size_min 0.25
_refine_diff_density_max 3.697
_refine_diff_density_min -1.780
_refine_diff_density_rms 0.153
_refine_ls_extinction_method none
_refine_ls_goodness_of_fit_ref 1.038
_refine_ls_hydrogen_treatment constr
_refine_ls_matrix_type full
_refine_ls_number_parameters 864
_refine_ls_number_reflns 18605
_refine_ls_number_restraints 132
_refine_ls_restrained_S_all 1.061
_refine_ls_R_factor_all 0.0582
_refine_ls_R_factor_gt 0.0399
_refine_ls_shift/su_max 0.004
_refine_ls_shift/su_mean 0.000
_refine_ls_structure_factor_coef Fsqd
_refine_ls_weighting_details 'calc w=1/[\s^2^(Fo^2^)+(0.0310P)^2^+47.4500P] where P=(Fo^2^+2Fc^2^)/3'
_refine_ls_weighting_scheme calc
_refine_ls_wR_factor_gt 0.0894
_refine_ls_wR_factor_ref 0.1000
_reflns_number_gt 14746
_reflns_number_total 18605
_reflns_threshold_expression >2sigma(I)
_cod_data_source_file ic902590u_si_002_5.cif
_cod_data_source_block 6
_cod_depositor_comments
;
The following automatic conversions were performed:

'_symmetry_cell_setting' value 'Monoclinic' changed to 'monoclinic'
according to the built-in table from CIF Core dictionary named
'cif_core.dic' version 2.4.1 from 2010-06-29.

Automatic conversion script
Id: cif_fix_values 1646 2011-03-28 12:23:43Z adriana 
;
_cod_original_cell_volume 7295.4(17)
_cod_database_code 4315209

loop_
_symmetry_equiv_pos_as_xyz
'x, y, z'
'-x, y+1/2, -z+1/2'
'-x, -y, -z'
'x, -y-1/2, z-1/2'

loop_
_atom_site_label
_atom_site_type_symbol
_atom_site_fract_x
_atom_site_fract_y
_atom_site_fract_z
_atom_site_U_iso_or_equiv
_atom_site_adp_type
_atom_site_occupancy
_atom_site_symmetry_multiplicity
_atom_site_calc_flag
_atom_site_refinement_flags
_atom_site_disorder_assembly
_atom_site_disorder_group
Ir1 Ir -0.216382(11) 0.891266(8) -0.671285(8) 0.01872(5) Uani 1 1 d . . .
Au1 Au -0.286250(11) 0.898992(8) -0.796332(8) 0.01969(5) Uani 1 1 d . . .
Cl1 Cl -0.14511(8) 0.89009(6) -0.56026(6) 0.0264(3) Uani 1 1 d . . .
Cl2 Cl -0.34259(9) 0.90729(6) -0.90988(6) 0.0287(3) Uani 1 1 d . . .
P3 P -0.12564(8) 0.81150(6) -0.69233(6) 0.0194(2) Uani 1 1 d . . .
P1 P -0.31887(9) 0.96330(6) -0.65838(6) 0.0244(3) Uani 1 1 d . . .
P4 P -0.26447(8) 0.78950(6) -0.80898(6) 0.0196(2) Uani 1 1 d . . .
P2 P -0.31587(9) 1.00892(6) -0.78784(6) 0.0238(3) Uani 1 1 d . . .
C1 C -0.3179(3) 1.0341(2) -0.7080(2) 0.0255(11) Uani 1 1 d . . .
H1A H -0.3686 1.0604 -0.7109 0.031 Uiso 1 1 calc R . .
H1B H -0.2677 1.0605 -0.6886 0.031 Uiso 1 1 calc R . .
C2 C -0.1959(3) 0.7508(2) -0.7390(2) 0.0208(10) Uani 1 1 d . . .
H2A H -0.1627 0.7166 -0.7520 0.025 Uiso 1 1 calc R . .
H2B H -0.2301 0.7311 -0.7134 0.025 Uiso 1 1 calc R . .
C51 C -0.2141(3) 0.7717(2) -0.8708(2) 0.0214(10) Uani 1 1 d . . .
C76 C -0.0447(3) 0.8904(2) -0.7628(2) 0.0257(11) Uani 1 1 d . . .
H76 H -0.0747 0.9255 -0.7522 0.031 Uiso 1 1 calc R . .
C52 C -0.1706(3) 0.8182(2) -0.8945(2) 0.0252(10) Uani 1 1 d . . .
H52 H -0.1716 0.8615 -0.8815 0.030 Uiso 1 1 calc R . .
C56 C -0.2140(3) 0.7080(2) -0.8906(2) 0.0274(11) Uani 1 1 d . . .
H56 H -0.2436 0.6761 -0.8747 0.033 Uiso 1 1 calc R . .
C85 C -0.0234(3) 0.6731(3) -0.5605(3) 0.0287(11) Uani 1 1 d . . .
H85 H -0.0347 0.6300 -0.5517 0.034 Uiso 1 1 calc R . .
C75 C 0.0091(4) 0.9001(3) -0.8005(3) 0.0299(12) Uani 1 1 d . . .
H75 H 0.0158 0.9418 -0.8155 0.036 Uiso 1 1 calc R . .
C71 C -0.0548(3) 0.8289(2) -0.7405(2) 0.0230(10) Uani 1 1 d . . .
C55 C -0.1697(4) 0.6921(2) -0.9340(3) 0.0298(12) Uani 1 1 d . . .
H55 H -0.1695 0.6491 -0.9479 0.036 Uiso 1 1 calc R . .
C86 C -0.0767(3) 0.7045(2) -0.6121(2) 0.0238(10) Uani 1 1 d . . .
H86 H -0.1244 0.6831 -0.6381 0.029 Uiso 1 1 calc R . .
C81 C -0.0597(3) 0.7677(2) -0.6253(2) 0.0222(10) Uani 1 1 d . . .
C74 C 0.0530(4) 0.8495(3) -0.8163(3) 0.0357(13) Uani 1 1 d . . .
H74 H 0.0900 0.8564 -0.8419 0.043 Uiso 1 1 calc R . .
C84 C 0.0460(4) 0.7043(3) -0.5221(3) 0.0333(13) Uani 1 1 d . . .
H84 H 0.0820 0.6827 -0.4869 0.040 Uiso 1 1 calc R . .
C54 C -0.1257(4) 0.7384(3) -0.9570(3) 0.0304(12) Uani 1 1 d . . .
H54 H -0.0956 0.7271 -0.9865 0.036 Uiso 1 1 calc R . .
C73 C 0.0428(4) 0.7880(3) -0.7946(3) 0.0363(13) Uani 1 1 d . . .
H73 H 0.0723 0.7531 -0.8061 0.044 Uiso 1 1 calc R . .
C83 C 0.0631(4) 0.7671(3) -0.5351(3) 0.0346(13) Uani 1 1 d . . .
H83 H 0.1107 0.7884 -0.5087 0.042 Uiso 1 1 calc R . .
C82 C 0.0106(4) 0.7988(3) -0.5865(3) 0.0309(12) Uani 1 1 d . . .
H82 H 0.0225 0.8418 -0.5954 0.037 Uiso 1 1 calc R . .
C53 C -0.1260(4) 0.8015(3) -0.9367(3) 0.0316(12) Uani 1 1 d . . .
H53 H -0.0954 0.8333 -0.9520 0.038 Uiso 1 1 calc R . .
C72 C -0.0098(3) 0.7777(3) -0.7568(3) 0.0302(12) Uani 1 1 d . . .
H72 H -0.0156 0.7358 -0.7416 0.036 Uiso 1 1 calc R . .
P1S P 0.25979(9) 0.76648(7) -0.34484(7) 0.0287(3) Uani 1 1 d . . .
P2S P 0.18360(10) 0.45486(7) -0.26088(8) 0.0336(3) Uani 1 1 d . . .
F6S F 0.2439(2) 0.73984(19) -0.28122(17) 0.0464(9) Uani 1 1 d . . .
F5S F 0.2759(3) 0.79462(18) -0.40812(18) 0.0451(9) Uani 1 1 d . . .
F4S F 0.1778(2) 0.7314(2) -0.38575(18) 0.0498(10) Uani 1 1 d . . .
F12S F 0.2298(2) 0.40900(19) -0.29981(19) 0.0474(9) Uani 1 1 d . . .
F3S F 0.3415(2) 0.8039(2) -0.3032(2) 0.0524(10) Uani 1 1 d . . .
F11S F 0.1369(3) 0.49868(18) -0.2219(2) 0.0556(11) Uani 1 1 d . . .
F2S F 0.2043(2) 0.82906(19) -0.34025(19) 0.0508(10) Uani 1 1 d . . .
F1S F 0.3157(2) 0.70589(17) -0.34963(19) 0.0467(9) Uani 1 1 d . . .
F10S F 0.1508(3) 0.39166(17) -0.2334(2) 0.0528(11) Uani 1 1 d . . .
F9S F 0.2169(3) 0.51673(18) -0.2881(2) 0.0554(11) Uani 1 1 d . . .
C101 C -0.2879(3) 0.8210(2) -0.6539(2) 0.0227(10) Uani 1 1 d . . .
N2 N -0.3262(3) 0.7825(2) -0.6368(2) 0.0267(9) Uani 1 1 d . B .
F8S F 0.1017(2) 0.45447(18) -0.3195(2) 0.0517(10) Uani 1 1 d . . .
N1 N -0.0915(3) 1.0055(2) -0.6561(2) 0.0245(9) Uani 1 1 d . . .
F7S F 0.2656(3) 0.4534(2) -0.2018(2) 0.0593(12) Uani 1 1 d . . .
C62 C -0.3609(3) 0.6809(3) -0.8083(3) 0.0316(12) Uani 1 1 d . . .
H62 H -0.3101 0.6618 -0.7839 0.038 Uiso 1 1 calc R . .
C100 C -0.1390(3) 0.9642(2) -0.6692(2) 0.0244(11) Uani 1 1 d . . .
C61 C -0.3618(3) 0.7450(2) -0.8266(2) 0.0241(10) Uani 1 1 d . . .
C16 C -0.1787(4) 1.0328(3) -0.8364(3) 0.0327(13) Uani 1 1 d . . .
H16 H -0.1774 0.9880 -0.8432 0.039 Uiso 1 1 calc R . .
C21 C -0.4171(4) 1.0300(2) -0.8408(3) 0.0297(12) Uani 1 1 d . . .
C11 C -0.2391(4) 1.0586(2) -0.8093(2) 0.0273(11) Uani 1 1 d . . .
C5 C 0.0555(3) 1.0100(3) -0.6025(3) 0.0350(13) Uani 1 1 d U . .
H5A H 0.0460 0.9776 -0.5730 0.052 Uiso 1 1 calc R . .
H5B H 0.1028 1.0373 -0.5807 0.052 Uiso 1 1 calc R . .
H5C H 0.0684 0.9889 -0.6385 0.052 Uiso 1 1 calc R . .
C66 C -0.4374(3) 0.7725(3) -0.8625(3) 0.0323(12) Uani 1 1 d . . .
H66 H -0.4387 0.8160 -0.8753 0.039 Uiso 1 1 calc R . .
C12 C -0.2404(4) 1.1245(3) -0.8002(3) 0.0313(12) Uani 1 1 d . . .
H12 H -0.2811 1.1426 -0.7821 0.038 Uiso 1 1 calc R . .
C15 C -0.1214(4) 1.0720(3) -0.8533(3) 0.0377(14) Uani 1 1 d . . .
H15 H -0.0807 1.0543 -0.8717 0.045 Uiso 1 1 calc R . .
C3 C -0.0239(3) 1.0512(2) -0.6264(3) 0.0272(11) Uani 1 1 d U . .
C14 C -0.1237(4) 1.1376(3) -0.8434(3) 0.0395(15) Uani 1 1 d . . .
H14 H -0.0841 1.1647 -0.8547 0.047 Uiso 1 1 calc R . .
C6 C -0.0168(4) 1.0990(3) -0.6766(3) 0.0333(12) Uani 1 1 d U . .
H6A H -0.0022 1.0764 -0.7112 0.050 Uiso 1 1 calc R . .
H6B H 0.0271 1.1304 -0.6578 0.050 Uiso 1 1 calc R . .
H6C H -0.0707 1.1211 -0.6931 0.050 Uiso 1 1 calc R . .
C41 C -0.4270(4) 0.9353(3) -0.6833(3) 0.0336(13) Uani 1 1 d . . .
C63 C -0.4351(4) 0.6448(3) -0.8258(3) 0.0415(15) Uani 1 1 d . . .
H63 H -0.4346 0.6013 -0.8132 0.050 Uiso 1 1 calc R . .
C31 C -0.3059(4) 0.9930(3) -0.5789(3) 0.0298(12) Uani 1 1 d . . .
C42 C -0.4534(4) 0.8870(3) -0.7286(3) 0.0348(13) Uani 1 1 d . . .
H42 H -0.4128 0.8646 -0.7436 0.042 Uiso 1 1 calc R . .
C64 C -0.5083(4) 0.6722(3) -0.8612(3) 0.0428(16) Uani 1 1 d . . .
H64 H -0.5582 0.6472 -0.8735 0.051 Uiso 1 1 calc R . .
C4 C -0.0489(4) 1.0825(3) -0.5722(3) 0.0390(14) Uani 1 1 d U . .
H4A H -0.1002 1.1076 -0.5889 0.059 Uiso 1 1 calc R . .
H4B H -0.0035 1.1106 -0.5488 0.059 Uiso 1 1 calc R . .
H4C H -0.0592 1.0493 -0.5436 0.059 Uiso 1 1 calc R . .
C36 C -0.2828(4) 1.0561(3) -0.5612(3) 0.0342(13) Uani 1 1 d . . .
H36 H -0.2750 1.0860 -0.5917 0.041 Uiso 1 1 calc R . .
C7 C -0.3710(4) 0.7332(3) -0.6102(3) 0.0392(14) Uani 1 1 d DU . .
C22 C -0.4201(4) 1.0513(3) -0.9020(3) 0.0391(15) Uani 1 1 d . . .
H22 H -0.3696 1.0597 -0.9132 0.047 Uiso 1 1 calc R . .
C33 C -0.3050(5) 0.9685(4) -0.4712(3) 0.0515(19) Uani 1 1 d . . .
H33 H -0.3131 0.9389 -0.4405 0.062 Uiso 1 1 calc R . .
C32 C -0.3161(4) 0.9497(3) -0.5328(3) 0.0426(15) Uani 1 1 d . . .
H32 H -0.3309 0.9066 -0.5445 0.051 Uiso 1 1 calc R . .
C13 C -0.1831(4) 1.1638(3) -0.8170(3) 0.0377(14) Uani 1 1 d . . .
H13 H -0.1845 1.2087 -0.8106 0.045 Uiso 1 1 calc R . .
Cl1S Cl -0.18543(17) 0.96423(12) -1.00013(11) 0.0753(6) Uani 1 1 d DU A .
C1S C -0.1599(4) 1.0090(4) -1.0601(4) 0.100(2) Uani 1 1 d DU . .
H1SA H -0.0989 1.0186 -1.0474 0.120 Uiso 0.391(6) 1 calc PR A 1
H1SB H -0.1728 0.9837 -1.0997 0.120 Uiso 0.391(6) 1 calc PR A 1
H1SC H -0.1951 1.0481 -1.0683 0.120 Uiso 0.609(6) 1 d PR A 2
H1SD H -0.1736 0.9835 -1.0996 0.120 Uiso 0.609(6) 1 d PR A 2
Cl3S Cl -0.2167(4) 1.0807(3) -1.0736(4) 0.088(3) Uani 0.391(6) 1 d PDU A 1
Cl2S Cl -0.0523(4) 1.0318(2) -1.0409(2) 0.110(2) Uani 0.609(6) 1 d PDU A 2
C26 C -0.4909(4) 1.0190(3) -0.8244(3) 0.0418(15) Uani 1 1 d . . .
H26 H -0.4887 1.0062 -0.7825 0.050 Uiso 1 1 calc R . .
C10 C -0.4458(4) 0.7108(4) -0.6623(3) 0.0491(17) Uani 1 1 d DU B .
H10A H -0.4836 0.7470 -0.6776 0.074 Uiso 1 1 calc R . .
H10B H -0.4758 0.6776 -0.6458 0.074 Uiso 1 1 calc R . .
H10C H -0.4267 0.6934 -0.6973 0.074 Uiso 1 1 calc R . .
C23 C -0.4982(5) 1.0599(3) -0.9461(3) 0.0455(18) Uani 1 1 d . . .
H23 H -0.5013 1.0754 -0.9873 0.055 Uiso 1 1 calc R . .
C46 C -0.4880(4) 0.9670(3) -0.6609(4) 0.0476(17) Uani 1 1 d . . .
H46 H -0.4712 0.9991 -0.6292 0.057 Uiso 1 1 calc R . .
C65 C -0.5107(4) 0.7358(3) -0.8793(3) 0.0430(16) Uani 1 1 d . . .
H65 H -0.5621 0.7544 -0.9031 0.052 Uiso 1 1 calc R . .
C43 C -0.5383(4) 0.8710(3) -0.7522(4) 0.0481(17) Uani 1 1 d . . .
H43 H -0.5554 0.8381 -0.7829 0.058 Uiso 1 1 calc R . .
C35 C -0.2714(5) 1.0748(3) -0.4987(3) 0.0489(17) Uani 1 1 d . . .
H35 H -0.2563 1.1178 -0.4864 0.059 Uiso 1 1 calc R . .
C24 C -0.5707(5) 1.0460(3) -0.9298(3) 0.053(2) Uani 1 1 d . . .
H24 H -0.6234 1.0498 -0.9609 0.064 Uiso 1 1 calc R . .
C25 C -0.5683(4) 1.0264(3) -0.8693(4) 0.054(2) Uani 1 1 d . . .
H25 H -0.6190 1.0182 -0.8584 0.064 Uiso 1 1 calc R . .
C34 C -0.2819(5) 1.0313(4) -0.4543(3) 0.056(2) Uani 1 1 d . . .
H34 H -0.2732 1.0444 -0.4116 0.067 Uiso 1 1 calc R . .
C44 C -0.5980(4) 0.9041(4) -0.7299(5) 0.065(2) Uani 1 1 d . . .
H44 H -0.6560 0.8941 -0.7458 0.077 Uiso 1 1 calc R . .
C45 C -0.5723(5) 0.9516(4) -0.6845(5) 0.069(3) Uani 1 1 d . . .
H45 H -0.6131 0.9739 -0.6695 0.083 Uiso 1 1 calc R . .
C9A C -0.3081(11) 0.6761(9) -0.5991(13) 0.045(4) Uani 0.50(4) 1 d PDU B 1
H9A1 H -0.2530 0.6903 -0.5728 0.067 Uiso 0.50(4) 1 calc PR B 1
H9A2 H -0.3027 0.6607 -0.6399 0.067 Uiso 0.50(4) 1 calc PR B 1
H9A3 H -0.3289 0.6414 -0.5775 0.067 Uiso 0.50(4) 1 calc PR B 1
C9B C -0.3116(16) 0.6883(13) -0.5705(15) 0.083(8) Uani 0.50(4) 1 d PDU B 2
H9B1 H -0.2856 0.6623 -0.5971 0.124 Uiso 0.50(4) 1 calc PR B 2
H9B2 H -0.3414 0.6603 -0.5481 0.124 Uiso 0.50(4) 1 calc PR B 2
H9B3 H -0.2678 0.7121 -0.5396 0.124 Uiso 0.50(4) 1 calc PR B 2
C8A C -0.3845(16) 0.7560(12) -0.5487(7) 0.052(5) Uani 0.50(4) 1 d PDU B 1
H8A1 H -0.4100 0.7216 -0.5299 0.078 Uiso 0.50(4) 1 calc PR B 1
H8A2 H -0.4221 0.7932 -0.5567 0.078 Uiso 0.50(4) 1 calc PR B 1
H8A3 H -0.3304 0.7680 -0.5194 0.078 Uiso 0.50(4) 1 calc PR B 1
C8B C -0.415(2) 0.7752(12) -0.5705(16) 0.090(8) Uani 0.50(4) 1 d PDU B 2
H8B1 H -0.4548 0.7489 -0.5557 0.135 Uiso 0.50(4) 1 calc PR B 2
H8B2 H -0.4453 0.8102 -0.5968 0.135 Uiso 0.50(4) 1 calc PR B 2
H8B3 H -0.3727 0.7930 -0.5340 0.135 Uiso 0.50(4) 1 calc PR B 2
C2S C -0.7085(8) 0.6662(6) -0.5022(6) 0.100(2) Uani 0.648(5) 1 d PDU C 1
H2S1 H -0.7542 0.6439 -0.5338 0.120 Uiso 0.648(5) 1 calc PR C 1
H2S2 H -0.7344 0.6902 -0.4736 0.120 Uiso 0.648(5) 1 calc PR C 1
Cl4S Cl -0.6394(4) 0.6088(2) -0.4577(2) 0.123(2) Uani 0.648(5) 1 d PDU C 1
Cl5S Cl -0.6609(4) 0.7199(3) -0.5411(2) 0.140(2) Uani 0.648(5) 1 d PDU C 1
Cl6S Cl -0.8128(8) 0.8491(5) -0.6545(6) 0.202(8) Uani 0.352(5) 1 d PDU C 2
Cl7S Cl -0.7115(10) 0.7631(6) -0.5772(6) 0.180(6) Uani 0.352(5) 1 d PDU C 2
C3S C -0.7064(10) 0.8229(11) -0.6321(11) 0.100(2) Uani 0.352(5) 1 d PDU C 2
H3S1 H -0.6895 0.8053 -0.6686 0.120 Uiso 0.352(5) 1 calc PR C 2
H3S2 H -0.6674 0.8578 -0.6123 0.120 Uiso 0.352(5) 1 calc PR C 2

loop_
_atom_site_aniso_label
_atom_site_aniso_U_11
_atom_site_aniso_U_22
_atom_site_aniso_U_33
_atom_site_aniso_U_23
_atom_site_aniso_U_13
_atom_site_aniso_U_12
Ir1 0.01965(9) 0.01505(9) 0.01786(9) 0.00196(6) -0.00078(7) -0.00048(6)
Au1 0.02109(9) 0.01531(8) 0.01799(9) 0.00097(6) -0.00236(7) 0.00111(6)
Cl1 0.0291(6) 0.0254(6) 0.0196(5) 0.0041(4) -0.0015(5) 0.0011(5)
Cl2 0.0364(7) 0.0246(6) 0.0189(5) 0.0018(5) -0.0026(5) 0.0083(5)
P3 0.0190(6) 0.0154(5) 0.0195(6) 0.0020(4) -0.0019(5) -0.0010(4)
P1 0.0277(7) 0.0181(6) 0.0250(6) 0.0044(5) 0.0031(5) 0.0032(5)
P4 0.0193(6) 0.0154(5) 0.0200(6) 0.0001(4) -0.0014(5) 0.0005(4)
P2 0.0306(7) 0.0158(6) 0.0194(6) 0.0017(5) -0.0023(5) 0.0022(5)
C1 0.034(3) 0.016(2) 0.023(2) 0.0021(18) 0.001(2) 0.0040(19)
C2 0.018(2) 0.015(2) 0.024(2) 0.0023(18) -0.0023(19) -0.0006(17)
C51 0.021(2) 0.021(2) 0.016(2) -0.0011(18) -0.0036(18) 0.0000(18)
C76 0.028(3) 0.020(2) 0.025(2) -0.0016(19) 0.002(2) -0.005(2)
C52 0.026(2) 0.022(2) 0.026(3) -0.001(2) 0.004(2) -0.0013(19)
C56 0.032(3) 0.022(2) 0.024(3) 0.001(2) 0.000(2) 0.002(2)
C85 0.035(3) 0.023(3) 0.027(3) 0.006(2) 0.006(2) 0.005(2)
C75 0.033(3) 0.024(3) 0.030(3) 0.001(2) 0.005(2) -0.008(2)
C71 0.022(2) 0.023(2) 0.020(2) 0.0029(18) -0.0012(19) -0.0022(19)
C55 0.039(3) 0.018(2) 0.029(3) -0.004(2) 0.003(2) 0.007(2)
C86 0.026(2) 0.023(2) 0.021(2) 0.0031(19) 0.003(2) -0.0012(19)
C81 0.021(2) 0.022(2) 0.021(2) 0.0032(19) 0.0018(19) 0.0035(18)
C74 0.032(3) 0.040(3) 0.038(3) 0.007(3) 0.014(3) -0.003(2)
C84 0.033(3) 0.038(3) 0.024(3) 0.006(2) 0.001(2) 0.012(2)
C54 0.036(3) 0.031(3) 0.023(3) -0.003(2) 0.007(2) 0.002(2)
C73 0.033(3) 0.034(3) 0.044(3) 0.006(3) 0.015(3) 0.007(2)
C83 0.029(3) 0.033(3) 0.031(3) 0.001(2) -0.010(2) 0.001(2)
C82 0.032(3) 0.022(3) 0.031(3) 0.005(2) -0.004(2) -0.001(2)
C53 0.036(3) 0.030(3) 0.030(3) -0.002(2) 0.011(2) -0.006(2)
C72 0.028(3) 0.026(3) 0.036(3) 0.007(2) 0.007(2) 0.007(2)
P1S 0.0228(6) 0.0299(7) 0.0309(7) -0.0001(6) 0.0032(6) 0.0031(5)
P2S 0.0326(8) 0.0219(7) 0.0421(9) 0.0021(6) 0.0033(7) 0.0023(6)
F6S 0.051(2) 0.052(2) 0.0345(19) 0.0048(17) 0.0103(17) -0.0059(18)
F5S 0.059(2) 0.039(2) 0.041(2) 0.0021(16) 0.0197(18) 0.0056(17)
F4S 0.0304(19) 0.070(3) 0.042(2) -0.0120(19) -0.0006(16) -0.0148(18)
F12S 0.046(2) 0.045(2) 0.052(2) 0.0009(18) 0.0158(19) 0.0095(17)
F3S 0.038(2) 0.061(3) 0.055(2) -0.017(2) 0.0066(18) -0.0157(18)
F11S 0.079(3) 0.031(2) 0.063(3) 0.0042(18) 0.030(2) 0.0198(19)
F2S 0.052(2) 0.051(2) 0.050(2) -0.0027(19) 0.0137(19) 0.0237(19)
F1S 0.045(2) 0.0342(19) 0.057(2) 0.0012(17) 0.0080(18) 0.0163(16)
F10S 0.065(3) 0.0268(19) 0.073(3) 0.0118(18) 0.030(2) 0.0093(17)
F9S 0.064(3) 0.034(2) 0.067(3) 0.0040(19) 0.016(2) -0.0172(19)
C101 0.024(2) 0.018(2) 0.022(2) 0.0011(18) -0.001(2) 0.0056(19)
N2 0.026(2) 0.022(2) 0.031(2) 0.0054(18) 0.0055(19) -0.0012(17)
F8S 0.041(2) 0.037(2) 0.063(3) -0.0005(18) -0.0094(19) 0.0056(16)
N1 0.027(2) 0.023(2) 0.019(2) -0.0013(16) 0.0002(17) -0.0012(17)
F7S 0.055(3) 0.057(3) 0.050(2) -0.006(2) -0.011(2) 0.006(2)
C62 0.025(3) 0.022(3) 0.043(3) -0.001(2) 0.001(2) -0.002(2)
C100 0.027(3) 0.021(2) 0.019(2) 0.0021(19) -0.003(2) 0.003(2)
C61 0.023(2) 0.019(2) 0.026(3) -0.0046(19) 0.000(2) -0.0025(19)
C16 0.043(3) 0.027(3) 0.024(3) 0.000(2) 0.001(2) -0.004(2)
C21 0.036(3) 0.018(2) 0.026(3) 0.002(2) -0.007(2) 0.008(2)
C11 0.038(3) 0.020(2) 0.020(2) 0.0001(19) 0.002(2) -0.004(2)
C5 0.028(3) 0.030(3) 0.041(3) 0.004(2) -0.001(2) -0.002(2)
C66 0.024(3) 0.028(3) 0.039(3) 0.002(2) 0.000(2) 0.003(2)
C12 0.045(3) 0.019(2) 0.028(3) 0.000(2) 0.007(2) -0.003(2)
C15 0.044(3) 0.042(3) 0.026(3) -0.001(2) 0.008(3) -0.006(3)
C3 0.026(3) 0.022(2) 0.029(3) -0.004(2) 0.001(2) -0.006(2)
C14 0.054(4) 0.037(3) 0.025(3) 0.001(2) 0.007(3) -0.017(3)
C6 0.031(3) 0.025(3) 0.040(3) 0.004(2) 0.004(2) -0.006(2)
C41 0.027(3) 0.024(3) 0.047(3) 0.008(2) 0.006(3) 0.009(2)
C63 0.033(3) 0.028(3) 0.060(4) -0.005(3) 0.007(3) -0.010(2)
C31 0.031(3) 0.029(3) 0.028(3) 0.005(2) 0.008(2) 0.011(2)
C42 0.026(3) 0.029(3) 0.043(3) 0.008(2) 0.000(2) 0.005(2)
C64 0.025(3) 0.040(3) 0.058(4) -0.008(3) 0.004(3) -0.010(2)
C4 0.040(3) 0.042(3) 0.028(3) -0.012(2) -0.003(2) -0.003(3)
C36 0.046(3) 0.027(3) 0.029(3) 0.000(2) 0.009(3) 0.006(2)
C7 0.039(3) 0.037(3) 0.040(3) 0.011(3) 0.009(3) -0.017(2)
C22 0.057(4) 0.024(3) 0.027(3) 0.000(2) -0.005(3) 0.016(3)
C33 0.078(5) 0.049(4) 0.035(3) 0.017(3) 0.028(4) 0.025(4)
C32 0.056(4) 0.031(3) 0.048(4) 0.014(3) 0.025(3) 0.011(3)
C13 0.056(4) 0.025(3) 0.030(3) -0.002(2) 0.010(3) -0.012(3)
Cl1S 0.0919(17) 0.0765(15) 0.0542(12) 0.0020(11) 0.0148(11) -0.0231(13)
C1S 0.131(6) 0.108(6) 0.049(4) -0.011(4) 0.004(4) 0.051(5)
Cl3S 0.104(5) 0.041(3) 0.107(5) -0.008(3) 0.006(4) -0.002(3)
Cl2S 0.158(5) 0.096(4) 0.077(3) -0.037(3) 0.034(3) -0.074(3)
C26 0.037(3) 0.035(3) 0.042(4) 0.010(3) -0.007(3) 0.007(3)
C10 0.037(3) 0.052(4) 0.051(4) 0.009(3) -0.001(3) -0.020(3)
C23 0.061(4) 0.030(3) 0.031(3) -0.002(2) -0.011(3) 0.020(3)
C46 0.034(3) 0.033(3) 0.074(5) 0.000(3) 0.013(3) 0.008(3)
C65 0.020(3) 0.048(4) 0.055(4) -0.003(3) 0.000(3) 0.000(2)
C43 0.032(3) 0.038(4) 0.063(5) 0.002(3) -0.005(3) 0.004(3)
C35 0.072(5) 0.038(4) 0.036(3) -0.006(3) 0.014(3) 0.010(3)
C24 0.054(4) 0.033(3) 0.050(4) -0.006(3) -0.022(3) 0.019(3)
C25 0.035(3) 0.042(4) 0.069(5) 0.015(3) -0.010(3) 0.010(3)
C34 0.079(5) 0.064(5) 0.030(3) 0.009(3) 0.023(4) 0.027(4)
C44 0.024(3) 0.049(4) 0.112(7) -0.002(5) 0.004(4) 0.007(3)
C45 0.031(4) 0.049(5) 0.127(8) -0.001(5) 0.023(4) 0.014(3)
C9A 0.040(7) 0.034(7) 0.056(12) 0.022(8) 0.006(8) -0.014(5)
C9B 0.073(12) 0.077(14) 0.064(15) 0.054(11) -0.038(10) -0.043(8)
C8A 0.070(12) 0.060(10) 0.031(7) 0.005(7) 0.023(8) -0.034(8)
C8B 0.15(3) 0.077(15) 0.070(14) -0.014(11) 0.078(17) -0.051(11)
C2S 0.131(6) 0.108(6) 0.049(4) -0.011(4) 0.004(4) 0.051(5)
Cl4S 0.160(5) 0.087(3) 0.103(4) -0.036(3) 0.005(3) 0.048(3)
Cl5S 0.166(5) 0.119(4) 0.085(3) -0.046(3) -0.047(3) 0.035(4)
Cl6S 0.204(10) 0.109(7) 0.182(11) -0.106(8) -0.133(9) 0.077(8)
Cl7S 0.267(17) 0.127(10) 0.152(12) -0.009(7) 0.069(11) -0.044(9)
C3S 0.131(6) 0.108(6) 0.049(4) -0.011(4) 0.004(4) 0.051(5)

loop_
_atom_type_symbol
_atom_type_description
_atom_type_scat_dispersion_real
_atom_type_scat_dispersion_imag
_atom_type_scat_source
C C 0.0033 0.0016 'International Tables Vol C Tables 4.2.6.8 and 6.1.1.4'
H H 0.0000 0.0000 'International Tables Vol C Tables 4.2.6.8 and 6.1.1.4'
N N 0.0061 0.0033 'International Tables Vol C Tables 4.2.6.8 and 6.1.1.4'
F F 0.0171 0.0103 'International Tables Vol C Tables 4.2.6.8 and 6.1.1.4'
P P 0.1023 0.0942 'International Tables Vol C Tables 4.2.6.8 and 6.1.1.4'
Cl Cl 0.1484 0.1585 'International Tables Vol C Tables 4.2.6.8 and 6.1.1.4'
Ir Ir -1.4442 7.9887 'International Tables Vol C Tables 4.2.6.8 and 6.1.1.4'
Au Au -2.0133 8.8022 'International Tables Vol C Tables 4.2.6.8 and 6.1.1.4'

loop_
_geom_angle_atom_site_label_1
_geom_angle_atom_site_label_2
_geom_angle_atom_site_label_3
_geom_angle
_geom_angle_site_symmetry_1
_geom_angle_site_symmetry_3
_geom_angle_publ_flag
C100 Ir1 C101 168.0(2) . . ?
C100 Ir1 P1 89.32(16) . . ?
C101 Ir1 P1 87.80(15) . . ?
C100 Ir1 P3 96.01(16) . . ?
C101 Ir1 P3 87.80(15) . . ?
P1 Ir1 P3 173.31(4) . . ?
C100 Ir1 Cl1 81.47(14) . . ?
C101 Ir1 Cl1 87.02(14) . . ?
P1 Ir1 Cl1 92.99(5) . . ?
P3 Ir1 Cl1 91.81(4) . . ?
C100 Ir1 Au1 94.02(14) . . ?
C101 Ir1 Au1 97.54(14) . . ?
P1 Ir1 Au1 87.94(3) . . ?
P3 Ir1 Au1 87.65(3) . . ?
Cl1 Ir1 Au1 175.38(3) . . ?
P4 Au1 P2 176.72(4) . . ?
P4 Au1 Cl2 88.60(4) . . ?
P2 Au1 Cl2 89.01(4) . . ?
P4 Au1 Ir1 91.49(3) . . ?
P2 Au1 Ir1 91.01(3) . . ?
Cl2 Au1 Ir1 177.16(4) . . ?
C81 P3 C71 103.4(2) . . ?
C81 P3 C2 104.5(2) . . ?
C71 P3 C2 103.0(2) . . ?
C81 P3 Ir1 117.79(17) . . ?
C71 P3 Ir1 121.16(17) . . ?
C2 P3 Ir1 104.91(17) . . ?
C31 P1 C41 104.1(3) . . ?
C31 P1 C1 106.2(2) . . ?
C41 P1 C1 104.5(3) . . ?
C31 P1 Ir1 116.16(18) . . ?
C41 P1 Ir1 116.28(19) . . ?
C1 P1 Ir1 108.58(19) . . ?
C61 P4 C51 107.5(2) . . ?
C61 P4 C2 105.1(2) . . ?
C51 P4 C2 103.4(2) . . ?
C61 P4 Au1 111.74(17) . . ?
C51 P4 Au1 113.93(17) . . ?
C2 P4 Au1 114.37(16) . . ?
C11 P2 C21 106.6(3) . . ?
C11 P2 C1 106.6(2) . . ?
C21 P2 C1 106.6(3) . . ?
C11 P2 Au1 111.19(19) . . ?
C21 P2 Au1 111.16(17) . . ?
C1 P2 Au1 114.29(16) . . ?
P2 C1 P1 109.9(3) . . ?
P4 C2 P3 108.3(2) . . ?
C52 C51 C56 120.0(5) . . ?
C52 C51 P4 121.9(4) . . ?
C56 C51 P4 117.9(4) . . ?
C75 C76 C71 120.0(5) . . ?
C53 C52 C51 120.2(5) . . ?
C55 C56 C51 119.1(5) . . ?
C84 C85 C86 120.2(5) . . ?
C74 C75 C76 120.5(5) . . ?
C76 C71 C72 119.1(5) . . ?
C76 C71 P3 123.0(4) . . ?
C72 C71 P3 117.9(4) . . ?
C54 C55 C56 120.8(5) . . ?
C85 C86 C81 119.9(5) . . ?
C86 C81 C82 119.6(5) . . ?
C86 C81 P3 122.3(4) . . ?
C82 C81 P3 118.1(4) . . ?
C75 C74 C73 119.8(6) . . ?
C85 C84 C83 120.1(5) . . ?
C55 C54 C53 119.7(5) . . ?
C72 C73 C74 120.5(6) . . ?
C84 C83 C82 120.1(5) . . ?
C83 C82 C81 120.1(5) . . ?
C52 C53 C54 120.2(5) . . ?
C73 C72 C71 120.1(5) . . ?
F4S P1S F1S 90.9(2) . . ?
F4S P1S F6S 90.7(2) . . ?
F1S P1S F6S 91.2(2) . . ?
F4S P1S F5S 90.0(2) . . ?
F1S P1S F5S 89.7(2) . . ?
F6S P1S F5S 178.9(2) . . ?
F4S P1S F3S 178.4(2) . . ?
F1S P1S F3S 90.7(2) . . ?
F6S P1S F3S 89.3(2) . . ?
F5S P1S F3S 89.9(2) . . ?
F4S P1S F2S 89.9(2) . . ?
F1S P1S F2S 178.9(2) . . ?
F6S P1S F2S 89.6(2) . . ?
F5S P1S F2S 89.5(2) . . ?
F3S P1S F2S 88.5(2) . . ?
F9S P2S F8S 90.4(2) . . ?
F9S P2S F11S 90.3(2) . . ?
F8S P2S F11S 90.3(2) . . ?
F9S P2S F7S 90.9(2) . . ?
F8S P2S F7S 178.6(2) . . ?
F11S P2S F7S 90.2(2) . . ?
F9S P2S F10S 179.3(3) . . ?
F8S P2S F10S 89.9(2) . . ?
F11S P2S F10S 90.3(2) . . ?
F7S P2S F10S 88.8(2) . . ?
F9S P2S F12S 91.1(2) . . ?
F8S P2S F12S 89.5(2) . . ?
F11S P2S F12S 178.6(2) . . ?
F7S P2S F12S 89.9(2) . . ?
F10S P2S F12S 88.3(2) . . ?
N2 C101 Ir1 172.3(5) . . ?
C101 N2 C7 175.8(5) . . ?
C100 N1 C3 167.8(5) . . ?
C61 C62 C63 119.8(5) . . ?
N1 C100 Ir1 167.4(5) . . ?
C62 C61 C66 119.4(5) . . ?
C62 C61 P4 119.6(4) . . ?
C66 C61 P4 120.8(4) . . ?
C15 C16 C11 120.7(5) . . ?
C26 C21 C22 120.1(5) . . ?
C26 C21 P2 121.2(4) . . ?
C22 C21 P2 118.3(5) . . ?
C12 C11 C16 118.7(5) . . ?
C12 C11 P2 119.4(5) . . ?
C16 C11 P2 121.8(4) . . ?
C65 C66 C61 119.9(5) . . ?
C13 C12 C11 120.7(6) . . ?
C16 C15 C14 119.5(6) . . ?
N1 C3 C4 106.8(5) . . ?
N1 C3 C6 107.8(4) . . ?
C4 C3 C6 112.5(5) . . ?
N1 C3 C5 105.1(4) . . ?
C4 C3 C5 111.6(5) . . ?
C6 C3 C5 112.6(5) . . ?
C13 C14 C15 120.6(6) . . ?
C42 C41 C46 118.4(6) . . ?
C42 C41 P1 122.2(5) . . ?
C46 C41 P1 119.1(5) . . ?
C64 C63 C62 120.1(6) . . ?
C36 C31 C32 119.2(6) . . ?
C36 C31 P1 122.7(4) . . ?
C32 C31 P1 118.1(5) . . ?
C43 C42 C41 121.3(6) . . ?
C63 C64 C65 120.9(6) . . ?
C35 C36 C31 119.4(6) . . ?
C9B C7 N2 110.8(12) . . ?
C9B C7 C10 122.0(12) . . ?
N2 C7 C10 108.2(5) . . ?
C9B C7 C8A 85(2) . . ?
N2 C7 C8A 110.4(9) . . ?
C10 C7 C8A 118.8(11) . . ?
C9B C7 C8B 112(3) . . ?
N2 C7 C8B 101.1(11) . . ?
C10 C7 C8B 100.7(16) . . ?
C8A C7 C8B 26.9(12) . . ?
C9B C7 C9A 26.4(11) . . ?
N2 C7 C9A 102.1(9) . . ?
C10 C7 C9A 104.8(11) . . ?
C8A C7 C9A 111.1(18) . . ?
C8B C7 C9A 138(2) . . ?
C23 C22 C21 119.1(7) . . ?
C32 C33 C34 119.0(6) . . ?
C33 C32 C31 121.2(6) . . ?
C12 C13 C14 119.8(6) . . ?
Cl3S C1S Cl1S 110.6(5) . . ?
Cl3S C1S Cl2S 105.6(5) . . ?
Cl1S C1S Cl2S 113.4(4) . . ?
C21 C26 C25 120.2(7) . . ?
C24 C23 C22 119.9(7) . . ?
C45 C46 C41 120.4(7) . . ?
C64 C65 C66 119.9(6) . . ?
C42 C43 C44 119.2(7) . . ?
C34 C35 C36 120.3(7) . . ?
C23 C24 C25 121.3(6) . . ?
C24 C25 C26 119.3(7) . . ?
C35 C34 C33 121.0(7) . . ?
C45 C44 C43 120.0(7) . . ?
C44 C45 C46 120.8(7) . . ?
Cl5S C2S Cl4S 113.7(7) . . ?
Cl7S C3S Cl6S 100.1(8) . . ?

loop_
_geom_bond_atom_site_label_1
_geom_bond_atom_site_label_2
_geom_bond_distance
_geom_bond_site_symmetry_2
_geom_bond_publ_flag
Ir1 C100 1.983(5) . ?
Ir1 C101 1.989(5) . ?
Ir1 P1 2.3427(14) . ?
Ir1 P3 2.3729(13) . ?
Ir1 Cl1 2.3965(12) . ?
Ir1 Au1 2.6729(4) . ?
Au1 P4 2.3438(13) . ?
Au1 P2 2.3660(13) . ?
Au1 Cl2 2.4143(12) . ?
P3 C81 1.817(5) . ?
P3 C71 1.822(5) . ?
P3 C2 1.831(5) . ?
P1 C31 1.809(6) . ?
P1 C41 1.817(6) . ?
P1 C1 1.840(5) . ?
P4 C61 1.807(5) . ?
P4 C51 1.817(5) . ?
P4 C2 1.827(5) . ?
P2 C11 1.801(6) . ?
P2 C21 1.810(5) . ?
P2 C1 1.839(5) . ?
C51 C52 1.394(7) . ?
C51 C56 1.400(7) . ?
C76 C75 1.387(8) . ?
C76 C71 1.401(7) . ?
C52 C53 1.381(8) . ?
C56 C55 1.394(8) . ?
C85 C84 1.387(8) . ?
C85 C86 1.391(7) . ?
C75 C74 1.380(8) . ?
C71 C72 1.405(7) . ?
C55 C54 1.387(8) . ?
C86 C81 1.396(7) . ?
C81 C82 1.398(7) . ?
C74 C73 1.395(8) . ?
C84 C83 1.387(8) . ?
C54 C53 1.393(8) . ?
C73 C72 1.376(8) . ?
C83 C82 1.388(7) . ?
P1S F4S 1.584(4) . ?
P1S F1S 1.588(4) . ?
P1S F6S 1.592(4) . ?
P1S F5S 1.598(4) . ?
P1S F3S 1.609(4) . ?
P1S F2S 1.617(4) . ?
P2S F9S 1.585(4) . ?
P2S F8S 1.590(4) . ?
P2S F11S 1.593(4) . ?
P2S F7S 1.597(4) . ?
P2S F10S 1.607(4) . ?
P2S F12S 1.612(4) . ?
C101 N2 1.148(7) . ?
N2 C7 1.481(7) . ?
N1 C100 1.148(7) . ?
N1 C3 1.478(6) . ?
C62 C61 1.397(7) . ?
C62 C63 1.400(8) . ?
C61 C66 1.403(7) . ?
C16 C15 1.379(8) . ?
C16 C11 1.404(8) . ?
C21 C26 1.386(9) . ?
C21 C22 1.402(8) . ?
C11 C12 1.392(7) . ?
C5 C3 1.537(8) . ?
C66 C65 1.395(8) . ?
C12 C13 1.381(8) . ?
C15 C14 1.391(9) . ?
C3 C4 1.512(8) . ?
C3 C6 1.516(8) . ?
C14 C13 1.385(9) . ?
C41 C42 1.400(9) . ?
C41 C46 1.406(9) . ?
C63 C64 1.371(9) . ?
C31 C36 1.398(8) . ?
C31 C32 1.400(8) . ?
C42 C43 1.396(8) . ?
C64 C65 1.384(9) . ?
C36 C35 1.390(8) . ?
C7 C9B 1.460(19) . ?
C7 C10 1.508(8) . ?
C7 C8A 1.508(12) . ?
C7 C8B 1.554(14) . ?
C7 C9A 1.557(13) . ?
C22 C23 1.396(8) . ?
C33 C32 1.372(9) . ?
C33 C34 1.388(11) . ?
Cl1S C1S 1.760(6) . ?
C1S Cl3S 1.749(7) . ?
C1S Cl2S 1.777(7) . ?
C26 C25 1.392(8) . ?
C23 C24 1.374(11) . ?
C46 C45 1.386(10) . ?
C43 C44 1.402(11) . ?
C35 C34 1.379(10) . ?
C24 C25 1.381(11) . ?
C44 C45 1.386(12) . ?
C2S Cl5S 1.727(8) . ?
C2S Cl4S 1.755(8) . ?
Cl6S C3S 1.778(9) . ?
Cl7S C3S 1.755(9) . ?
